data_4108686
loop_
_publ_author_name
'Yuen-ying Carpenter'
'C. Adam Dyker'
'Neil Burford'
'Michael D. Lumsden'
'Andreas Decken'

_publ_contact_author_address
;Department of Chemistry
University of New Brunswick
Fredericton, NB
E3B 6E2
Canada
;
_publ_contact_author_email adecken@unb.ca
_publ_contact_author_fax '(506) 453-4981'
_publ_contact_author_name 'Andreas Decken'
_publ_contact_author_phone '(506) 453-4875'
_publ_section_title
;
 2,3-Diphosphino-1,4-diphosphonium Ions
;
_journal_name_full 'Journal of the American Chemical Society'
_journal_page_first 15732
_journal_page_last 15741
_journal_paper_doi 10.1021/ja805911a
_journal_volume 130
_journal_year 2008
_chemical_formula_moiety 'C8 H24 P4, 2(C F3 O3 S) '
_chemical_formula_sum 'C10 H24 F6 O6 P4 S2'
_chemical_formula_weight 542.29
_space_group_IT_number 14
_symmetry_cell_setting monoclinic
_symmetry_Int_Tables_number 14
_symmetry_space_group_name_Hall '-P 2ybc'
_symmetry_space_group_name_H-M 'P 1 21/c 1'
_atom_sites_solution_hydrogens geom
_atom_sites_solution_primary direct
_atom_sites_solution_secondary difmap
_audit_creation_method SHELXL-97
_cell_angle_alpha 90.00
_cell_angle_beta 94.872(3)
_cell_angle_gamma 90.00
_cell_formula_units_Z 4
_cell_length_a 12.431(2)
_cell_length_b 13.520(3)
_cell_length_c 13.883(3)
_cell_measurement_reflns_used 6941
_cell_measurement_temperature 198(1)
_cell_measurement_theta_max 26.9935
_cell_measurement_theta_min 2.2315
_cell_volume 2324.8(8)
_computing_cell_refinement 'Bruker SMART'
_computing_data_collection 'Bruker SMART'
_computing_data_reduction 'Bruker SAINT'
_computing_molecular_graphics 'Bruker SHELXTL (Sheldrick, 2008)'
_computing_publication_material 'Bruker SHELXTL (Sheldrick, 2008)'
_computing_structure_refinement 'SHELXL-97 (Sheldrick, 2008)'
_computing_structure_solution 'SHELXS-97 (Sheldrick, 2008)'
_diffrn_ambient_temperature 198(1)
_diffrn_measured_fraction_theta_full 1.000
_diffrn_measured_fraction_theta_max 0.970
_diffrn_measurement_device_type 'Bruker AXS SMART1000/P4'
_diffrn_measurement_method 'phi and omega scans'
_diffrn_radiation_monochromator graphite
_diffrn_radiation_probe x-ray
_diffrn_radiation_type MoK\a
_diffrn_radiation_wavelength 0.71073
_diffrn_reflns_av_R_equivalents 0.0000
_diffrn_reflns_av_sigmaI/netI 0.0512
_diffrn_reflns_limit_h_max 15
_diffrn_reflns_limit_h_min -16
_diffrn_reflns_limit_k_max 17
_diffrn_reflns_limit_k_min -17
_diffrn_reflns_limit_l_max 18
_diffrn_reflns_limit_l_min 0
_diffrn_reflns_number 5169
_diffrn_reflns_theta_full 25.00
_diffrn_reflns_theta_max 27.50
_diffrn_reflns_theta_min 1.64
_diffrn_source 'fine-focus sealed tube'
_diffrn_source_type K760
_diffrn_standards_decay_% 0
_diffrn_standards_interval_count 0
_diffrn_standards_interval_time 0
_diffrn_standards_number 0
_exptl_absorpt_coefficient_mu 0.574
_exptl_absorpt_correction_T_max 0.8938
_exptl_absorpt_correction_T_min 0.7622
_exptl_absorpt_correction_type multi-scan
_exptl_absorpt_process_details 'SADABS (Sheldrick, 2004)'
_exptl_crystal_colour Colourless
_exptl_crystal_density_diffrn 1.549
_exptl_crystal_description Irregular
_exptl_crystal_F_000 1112
_exptl_crystal_size_max 0.50
_exptl_crystal_size_mid 0.25
_exptl_crystal_size_min 0.20
_refine_diff_density_max 0.389
_refine_diff_density_min -0.266
_refine_diff_density_rms 0.063
_refine_ls_extinction_method none
_refine_ls_goodness_of_fit_ref 0.970
_refine_ls_hydrogen_treatment constr
_refine_ls_matrix_type full
_refine_ls_number_parameters 262
_refine_ls_number_reflns 5169
_refine_ls_number_restraints 0
_refine_ls_restrained_S_all 0.970
_refine_ls_R_factor_all 0.0548
_refine_ls_R_factor_gt 0.0375
_refine_ls_shift/su_max 0.001
_refine_ls_shift/su_mean 0.000
_refine_ls_structure_factor_coef Fsqd
_refine_ls_weighting_details 'calc w=1/[\s^2^(Fo^2^)+(0.0544P)^2^+0.0000P] where P=(Fo^2^+2Fc^2^)/3'
_refine_ls_weighting_scheme calc
_refine_ls_wR_factor_gt 0.0951
_refine_ls_wR_factor_ref 0.1009
_reflns_number_gt 8053
_reflns_number_total 5169
_reflns_threshold_expression 'I > 2\s(I)'
_cod_data_source_file ja805911a_si_001_60852.cif
_cod_data_source_block nb060852
_cod_original_cell_volume 2324.7(7)
_cod_original_sg_symbol_Hall '-P 2ybc '
_cod_original_sg_symbol_H-M 'P 21/c'
_cod_database_code 4108686

loop_
_symmetry_equiv_pos_as_xyz
'x, y, z'
'-x, y+1/2, -z+1/2'
'-x, -y, -z'
'x, -y-1/2, z-1/2'

loop_
_atom_site_label
_atom_site_type_symbol
_atom_site_fract_x
_atom_site_fract_y
_atom_site_fract_z
_atom_site_U_iso_or_equiv
_atom_site_adp_type
_atom_site_occupancy
_atom_site_symmetry_multiplicity
_atom_site_calc_flag
_atom_site_refinement_flags
P1 P 0.22156(4) 0.68072(4) 1.02134(4) 0.02935(13) Uani 1 1 d .
P2 P 0.30085(4) 0.55702(4) 0.95371(4) 0.03179(13) Uani 1 1 d .
P3 P 0.16687(4) 0.44973(4) 0.97274(4) 0.03076(13) Uani 1 1 d .
P4 P 0.27082(4) 0.33686(4) 1.04603(4) 0.02796(12) Uani 1 1 d .
C1 C 0.31274(18) 0.78354(15) 1.02793(17) 0.0458(6) Uani 1 1 d .
H1A H 0.2781 0.8405 1.0561 0.069 Uiso 1 1 calc R
H1B H 0.3316 0.8004 0.9628 0.069 Uiso 1 1 calc R
H1C H 0.3783 0.7660 1.0685 0.069 Uiso 1 1 calc R
C2 C 0.19213(17) 0.64850(15) 1.14076(15) 0.0386(5) Uani 1 1 d .
H2A H 0.1575 0.7046 1.1704 0.058 Uiso 1 1 calc R
H2B H 0.2593 0.6318 1.1794 0.058 Uiso 1 1 calc R
H2C H 0.1434 0.5914 1.1382 0.058 Uiso 1 1 calc R
C3 C 0.09787(16) 0.71702(15) 0.95511(17) 0.0424(6) Uani 1 1 d .
H3A H 0.0498 0.6597 0.9465 0.064 Uiso 1 1 calc R
H3B H 0.1133 0.7426 0.8917 0.064 Uiso 1 1 calc R
H3C H 0.0629 0.7686 0.9909 0.064 Uiso 1 1 calc R
C4 C 0.2731(2) 0.59379(17) 0.82575(16) 0.0495(6) Uani 1 1 d .
H4A H 0.1952 0.6029 0.8111 0.074 Uiso 1 1 calc R
H4B H 0.2989 0.5420 0.7840 0.074 Uiso 1 1 calc R
H4C H 0.3105 0.6560 0.8144 0.074 Uiso 1 1 calc R
C5 C 0.14234(19) 0.39398(16) 0.85236(16) 0.0463(6) Uani 1 1 d .
H5A H 0.2115 0.3783 0.8270 0.069 Uiso 1 1 calc R
H5B H 0.1022 0.4407 0.8089 0.069 Uiso 1 1 calc R
H5C H 0.1002 0.3332 0.8570 0.069 Uiso 1 1 calc R
C7 C 0.18627(16) 0.23599(14) 1.07554(15) 0.0354(5) Uani 1 1 d .
H7A H 0.2305 0.1844 1.1090 0.053 Uiso 1 1 calc R
H7B H 0.1496 0.2087 1.0161 0.053 Uiso 1 1 calc R
H7C H 0.1324 0.2596 1.1177 0.053 Uiso 1 1 calc R
C8 C 0.33170(17) 0.38958(15) 1.15476(15) 0.0392(5) Uani 1 1 d .
H8A H 0.3753 0.3394 1.1909 0.059 Uiso 1 1 calc R
H8B H 0.2753 0.4134 1.1942 0.059 Uiso 1 1 calc R
H8C H 0.3780 0.4450 1.1391 0.059 Uiso 1 1 calc R
C9 C 0.37294(17) 0.29126(16) 0.97378(16) 0.0432(6) Uani 1 1 d .
H9A H 0.4154 0.3468 0.9521 0.065 Uiso 1 1 calc R
H9B H 0.3388 0.2563 0.9174 0.065 Uiso 1 1 calc R
H9C H 0.4205 0.2457 1.0123 0.065 Uiso 1 1 calc R
S1 S 0.93766(5) 0.89303(4) 0.19109(4) 0.03759(14) Uani 1 1 d .
S2 S 0.49172(4) 0.13798(4) 0.23318(4) 0.03355(13) Uani 1 1 d .
O1 O 0.95888(13) 0.92372(11) 0.29026(11) 0.0499(4) Uani 1 1 d .
O2 O 1.02639(15) 0.84983(13) 0.14817(15) 0.0725(6) Uani 1 1 d .
O3 O 0.83568(14) 0.84317(11) 0.17051(13) 0.0600(5) Uani 1 1 d .
O4 O 0.37718(12) 0.15024(12) 0.23430(12) 0.0503(4) Uani 1 1 d .
O5 O 0.54569(14) 0.21724(11) 0.18800(15) 0.0671(5) Uani 1 1 d .
O6 O 0.54562(13) 0.10348(12) 0.32219(11) 0.0510(4) Uani 1 1 d .
C10 C 0.91602(18) 1.00961(15) 0.12704(16) 0.0370(5) Uani 1 1 d .
C11 C 0.50373(19) 0.03644(18) 0.14922(18) 0.0462(6) Uani 1 1 d .
F1 F 1.00338(12) 1.06620(9) 0.13496(11) 0.0598(4) Uani 1 1 d .
F2 F 0.83631(11) 1.06079(9) 0.16206(10) 0.0608(4) Uani 1 1 d .
F3 F 0.88882(12) 0.99622(10) 0.03353(9) 0.0582(4) Uani 1 1 d .
F4 F 0.60498(11) 0.01707(11) 0.13514(11) 0.0661(4) Uani 1 1 d .
F5 F 0.46274(13) -0.04645(11) 0.18076(13) 0.0776(5) Uani 1 1 d .
F6 F 0.45147(15) 0.05851(14) 0.06493(11) 0.0977(7) Uani 1 1 d .

loop_
_atom_site_aniso_label
_atom_site_aniso_U_11
_atom_site_aniso_U_22
_atom_site_aniso_U_33
_atom_site_aniso_U_23
_atom_site_aniso_U_13
_atom_site_aniso_U_12
P1 0.0306(3) 0.0243(3) 0.0330(3) 0.0013(2) 0.0021(2) 0.0007(2)
P2 0.0312(3) 0.0288(3) 0.0363(3) 0.0021(2) 0.0079(2) 0.0012(2)
P3 0.0291(3) 0.0250(3) 0.0379(3) 0.0026(2) 0.0009(2) 0.0020(2)
P4 0.0285(3) 0.0260(3) 0.0289(3) 0.0028(2) 0.0001(2) 0.00055(19)
C1 0.0489(13) 0.0325(11) 0.0558(17) 0.0006(11) 0.0030(12) -0.0100(10)
C2 0.0407(12) 0.0405(12) 0.0357(13) -0.0013(10) 0.0090(10) 0.0047(9)
C3 0.0417(12) 0.0345(12) 0.0493(15) -0.0014(11) -0.0068(11) 0.0072(9)
C4 0.0666(17) 0.0479(13) 0.0364(14) 0.0018(11) 0.0179(12) -0.0053(12)
C5 0.0580(15) 0.0324(12) 0.0451(15) 0.0016(10) -0.0145(12) 0.0030(10)
C7 0.0376(11) 0.0278(10) 0.0396(13) 0.0031(9) -0.0035(10) -0.0037(8)
C8 0.0477(13) 0.0308(11) 0.0371(13) 0.0014(10) -0.0077(10) -0.0067(9)
C9 0.0403(12) 0.0464(13) 0.0438(14) 0.0104(11) 0.0090(11) 0.0139(10)
S1 0.0494(3) 0.0277(3) 0.0362(3) 0.0000(2) 0.0065(3) 0.0023(2)
S2 0.0334(3) 0.0350(3) 0.0317(3) 0.0005(2) -0.0006(2) 0.0048(2)
O1 0.0682(11) 0.0490(9) 0.0311(9) 0.0054(8) -0.0045(8) -0.0051(8)
O2 0.0787(13) 0.0576(11) 0.0856(15) 0.0101(10) 0.0329(11) 0.0351(10)
O3 0.0723(12) 0.0441(9) 0.0632(13) -0.0049(9) 0.0044(10) -0.0222(8)
O4 0.0347(8) 0.0669(11) 0.0489(10) -0.0071(8) 0.0016(7) 0.0156(7)
O5 0.0741(12) 0.0425(10) 0.0877(15) 0.0106(10) 0.0249(11) -0.0081(9)
O6 0.0582(10) 0.0566(10) 0.0359(10) -0.0056(8) -0.0098(8) 0.0226(8)
C10 0.0450(13) 0.0374(12) 0.0293(12) 0.0002(10) 0.0074(10) 0.0027(10)
C11 0.0465(14) 0.0524(15) 0.0394(14) -0.0089(12) 0.0014(11) 0.0065(11)
F1 0.0708(10) 0.0484(8) 0.0598(10) 0.0127(7) 0.0040(8) -0.0207(7)
F2 0.0739(10) 0.0539(8) 0.0572(10) 0.0058(7) 0.0208(8) 0.0305(7)
F3 0.0782(10) 0.0673(9) 0.0282(8) 0.0047(7) 0.0004(7) 0.0015(8)
F4 0.0537(9) 0.0792(10) 0.0681(11) -0.0112(8) 0.0209(8) 0.0196(8)
F5 0.0753(11) 0.0489(9) 0.1108(15) -0.0271(9) 0.0210(10) -0.0170(8)
F6 0.1212(15) 0.1255(15) 0.0406(10) -0.0315(10) -0.0268(10) 0.0632(12)

loop_
_atom_type_symbol
_atom_type_description
_atom_type_scat_dispersion_real
_atom_type_scat_dispersion_imag
_atom_type_scat_source
C C 0.0033 0.0016 'International Tables Vol C Tables 4.2.6.8 and 6.1.1.4'
H H 0.0000 0.0000 'International Tables Vol C Tables 4.2.6.8 and 6.1.1.4'
O O 0.0106 0.0060 'International Tables Vol C Tables 4.2.6.8 and 6.1.1.4'
F F 0.0171 0.0103 'International Tables Vol C Tables 4.2.6.8 and 6.1.1.4'
P P 0.1023 0.0942 'International Tables Vol C Tables 4.2.6.8 and 6.1.1.4'
S S 0.1246 0.1234 'International Tables Vol C Tables 4.2.6.8 and 6.1.1.4'

loop_
_geom_angle_atom_site_label_1
_geom_angle_atom_site_label_2
_geom_angle_atom_site_label_3
_geom_angle
C2 P1 C1 108.74(11)
C2 P1 C3 108.03(11)
C1 P1 C3 108.98(10)
C2 P1 P2 110.32(7)
C1 P1 P2 107.96(8)
C3 P1 P2 112.74(8)
C4 P2 P1 98.77(8)
C4 P2 P3 101.98(8)
P1 P2 P3 94.45(3)
C5 P3 P4 100.51(7)
C5 P3 P2 103.07(8)
P4 P3 P2 95.20(3)
C8 P4 C7 109.07(10)
C8 P4 C9 110.00(11)
C7 P4 C9 108.87(10)
C8 P4 P3 107.83(7)
C7 P4 P3 107.57(7)
C9 P4 P3 113.39(8)
P1 C1 H1A 109.5
P1 C1 H1B 109.5
H1A C1 H1B 109.5
P1 C1 H1C 109.5
H1A C1 H1C 109.5
H1B C1 H1C 109.5
P1 C2 H2A 109.5
P1 C2 H2B 109.5
H2A C2 H2B 109.5
P1 C2 H2C 109.5
H2A C2 H2C 109.5
H2B C2 H2C 109.5
P1 C3 H3A 109.5
P1 C3 H3B 109.5
H3A C3 H3B 109.5
P1 C3 H3C 109.5
H3A C3 H3C 109.5
H3B C3 H3C 109.5
P2 C4 H4A 109.5
P2 C4 H4B 109.5
H4A C4 H4B 109.5
P2 C4 H4C 109.5
H4A C4 H4C 109.5
H4B C4 H4C 109.5
P3 C5 H5A 109.5
P3 C5 H5B 109.5
H5A C5 H5B 109.5
P3 C5 H5C 109.5
H5A C5 H5C 109.5
H5B C5 H5C 109.5
P4 C7 H7A 109.5
P4 C7 H7B 109.5
H7A C7 H7B 109.5
P4 C7 H7C 109.5
H7A C7 H7C 109.5
H7B C7 H7C 109.5
P4 C8 H8A 109.5
P4 C8 H8B 109.5
H8A C8 H8B 109.5
P4 C8 H8C 109.5
H8A C8 H8C 109.5
H8B C8 H8C 109.5
P4 C9 H9A 109.5
P4 C9 H9B 109.5
H9A C9 H9B 109.5
P4 C9 H9C 109.5
H9A C9 H9C 109.5
H9B C9 H9C 109.5
O2 S1 O1 115.65(12)
O2 S1 O3 115.13(12)
O1 S1 O3 114.23(11)
O2 S1 C10 103.81(11)
O1 S1 C10 103.01(9)
O3 S1 C10 102.54(10)
O6 S2 O4 114.83(10)
O6 S2 O5 114.71(11)
O4 S2 O5 114.79(10)
O6 S2 C11 104.45(10)
O4 S2 C11 103.30(10)
O5 S2 C11 102.54(12)
F1 C10 F3 107.40(18)
F1 C10 F2 107.41(18)
F3 C10 F2 106.99(18)
F1 C10 S1 111.95(15)
F3 C10 S1 112.04(15)
F2 C10 S1 110.80(15)
F4 C11 F5 106.32(19)
F4 C11 F6 108.5(2)
F5 C11 F6 108.1(2)
F4 C11 S2 112.18(16)
F5 C11 S2 111.95(17)
F6 C11 S2 109.65(16)

loop_
_geom_bond_atom_site_label_1
_geom_bond_atom_site_label_2
_geom_bond_distance
P1 C2 1.782(2)
P1 C1 1.791(2)
P1 C3 1.792(2)
P1 P2 2.1926(8)
P2 C4 1.849(2)
P2 P3 2.2412(8)
P3 C5 1.835(2)
P3 P4 2.1932(7)
P4 C8 1.779(2)
P4 C7 1.7904(19)
P4 C9 1.793(2)
C1 H1A 0.9800
C1 H1B 0.9800
C1 H1C 0.9800
C2 H2A 0.9800
C2 H2B 0.9800
C2 H2C 0.9800
C3 H3A 0.9800
C3 H3B 0.9800
C3 H3C 0.9800
C4 H4A 0.9800
C4 H4B 0.9800
C4 H4C 0.9800
C5 H5A 0.9800
C5 H5B 0.9800
C5 H5C 0.9800
C7 H7A 0.9800
C7 H7B 0.9800
C7 H7C 0.9800
C8 H8A 0.9800
C8 H8B 0.9800
C8 H8C 0.9800
C9 H9A 0.9800
C9 H9B 0.9800
C9 H9C 0.9800
S1 O2 1.4227(17)
S1 O1 1.4407(16)
S1 O3 1.4427(16)
S1 C10 1.818(2)
S2 O6 1.4328(16)
S2 O4 1.4348(15)
S2 O5 1.4363(17)
S2 C11 1.815(2)
C10 F1 1.325(2)
C10 F3 1.326(2)
C10 F2 1.334(2)
C11 F4 1.316(3)
C11 F5 1.321(3)
C11 F6 1.323(3)
